data_2208969
loop_
_publ_author_name
'Gui-Ling Zhang'
'Yan-Tuan Li'
'Zhi-Yong Wu'

_publ_section_title
;\m-Oxalato-bis[(2,2'-bipyridine)(<i>N</i>,<i>N</i>-dimethylformamide)copper(II)]
 bis(perchlorate)
;
_journal_coeditor_code OB3004
_journal_issue 5
_journal_name_full 'Acta Crystallographica Section E'
_journal_page_first m1175
_journal_page_last m1177
_journal_paper_doi 10.1107/S1600536806015030
_journal_volume 62
_journal_year 2006
_chemical_formula_iupac '[Cu2 (C2 O4) (C10 H8 N2)2 (C3 H7 N O)2] (Cl O4)2'
_chemical_formula_moiety 'C28 H30 Cu2 N6 O6 2+ , 2Cl O4 -'
_chemical_formula_sum 'C28 H30 Cl2 Cu2 N6 O14'
_chemical_formula_weight 872.58
_chemical_name_systematic
;
\m-Oxalato-bis[(2,2'-bipyridine)(N,N-dimethylformamide)copper(II)]
bis(perchlorate)
;
_space_group_IT_number 2
_symmetry_cell_setting triclinic
_symmetry_space_group_name_Hall '-P 1'
_symmetry_space_group_name_H-M 'P -1'
_atom_sites_solution_hydrogens geom
_atom_sites_solution_primary direct
_atom_sites_solution_secondary difmap
_cell_angle_alpha 82.932(7)
_cell_angle_beta 78.760(7)
_cell_angle_gamma 83.165(6)
_cell_formula_units_Z 1
_cell_length_a 8.518(4)
_cell_length_b 9.361(4)
_cell_length_c 11.056(5)
_cell_measurement_reflns_used 3983
_cell_measurement_temperature 293(2)
_cell_measurement_theta_max 25.24
_cell_measurement_theta_min 1.89
_cell_volume 854.0(7)
_computing_cell_refinement 'SAINT (Bruker, 2002)'
_computing_data_collection 'SMART (Bruker, 2002)'
_computing_data_reduction SAINT
_computing_molecular_graphics 'ORTEP-3 for Windows (Farrugia, 1997) and XP (Siemens, 1994)'
_computing_publication_material 'WinGX (Farrugia, 1999)'
_computing_structure_refinement 'SHELXL97 (Sheldrick, 1997)'
_computing_structure_solution 'SHELXS97 (Sheldrick, 1997)'
_diffrn_ambient_temperature 293(2)
_diffrn_measured_fraction_theta_full 0.986
_diffrn_measured_fraction_theta_max 0.986
_diffrn_measurement_device_type 'Bruker APEX area-detector'
_diffrn_measurement_method '\f and \w'
_diffrn_radiation_monochromator graphite
_diffrn_radiation_source 'fine-focus sealed tube'
_diffrn_radiation_type MoK\a
_diffrn_radiation_wavelength 0.71073
_diffrn_reflns_av_R_equivalents 0.0171
_diffrn_reflns_av_sigmaI/netI 0.0367
_diffrn_reflns_limit_h_max 9
_diffrn_reflns_limit_h_min -10
_diffrn_reflns_limit_k_max 11
_diffrn_reflns_limit_k_min -11
_diffrn_reflns_limit_l_max 13
_diffrn_reflns_limit_l_min -10
_diffrn_reflns_number 4593
_diffrn_reflns_theta_full 25.24
_diffrn_reflns_theta_max 25.24
_diffrn_reflns_theta_min 1.89
_diffrn_standards_decay_% 0
_diffrn_standards_interval_time 0
_diffrn_standards_number 0
_exptl_absorpt_coefficient_mu 1.479
_exptl_absorpt_correction_T_max 0.8086
_exptl_absorpt_correction_T_min 0.6653
_exptl_absorpt_correction_type multi-scan
_exptl_absorpt_process_details '(SADABS; Sheldrick, 2003)'
_exptl_crystal_colour blue
_exptl_crystal_density_diffrn 1.697
_exptl_crystal_density_method 'not measured'
_exptl_crystal_description block
_exptl_crystal_F_000 444
_exptl_crystal_size_max 0.30
_exptl_crystal_size_mid 0.20
_exptl_crystal_size_min 0.15
_refine_diff_density_max 0.353
_refine_diff_density_min -0.246
_refine_ls_extinction_method none
_refine_ls_goodness_of_fit_ref 1.051
_refine_ls_hydrogen_treatment constr
_refine_ls_matrix_type full
_refine_ls_number_parameters 237
_refine_ls_number_reflns 3046
_refine_ls_number_restraints 0
_refine_ls_restrained_S_all 1.051
_refine_ls_R_factor_all 0.0524
_refine_ls_R_factor_gt 0.0371
_refine_ls_shift/su_max 0.000
_refine_ls_shift/su_mean 0.000
_refine_ls_structure_factor_coef Fsqd
_refine_ls_weighting_details 'calc w = 1/[\s^2^(Fo^2^)+(0.0363P)^2^+0.7011P] where P=(Fo^2^+2Fc^2^)/3'
_refine_ls_weighting_scheme calc
_refine_ls_wR_factor_gt 0.0833
_refine_ls_wR_factor_ref 0.0932
_reflns_number_gt 2395
_reflns_number_total 3046
_reflns_threshold_expression I>2\s(I)
_cod_data_source_file ob3004.cif
_cod_data_source_block I
_cod_depositor_comments
;
The following automatic conversions were performed:
'_symmetry_cell_setting' value 'Triclinic' changed to 'triclinic'
according to '/home/saulius/struct/CIF-dictionaries/cif_core.dic'
dictionary named 'cif_core.dic' version 2.4.1 from 2010-06-29.

Automatic conversion script
Id: cif_fix_enum 1527 2010-12-29 10:47:43Z saulius 

The following automatic conversions were performed:

'_symmetry_cell_setting' value 'Triclinic' changed to 'triclinic'
according to /home/saulius/struct/CIF-dictionaries/cif_core.dic
dictionary named 'cif_core.dic' version 2.4.1 from 2010-06-29.

Automatic conversion script
Id: cif_fix_values 1715 2011-07-08 13:25:40Z adriana 
;
_cod_original_cell_volume 853.9(7)
_cod_original_sg_symbol_Hall '-p 1'
_cod_database_code 2208969
_cod_database_fobs_code 2208969

loop_
_symmetry_equiv_pos_as_xyz
'x, y, z'
'-x, -y, -z'

loop_
_atom_site_type_symbol
_atom_site_label
_atom_site_fract_x
_atom_site_fract_y
_atom_site_fract_z
_atom_site_U_iso_or_equiv
_atom_site_adp_type
_atom_site_calc_flag
_atom_site_refinement_flags
_atom_site_occupancy
Cu Cu1 0.75308(5) 0.07719(4) 0.16159(4) 0.03725(15) Uani d . 1
O O1 0.8037(2) -0.0461(2) 0.02382(19) 0.0360(5) Uani d . 1
C C11 0.9490(4) -0.0462(3) -0.0259(3) 0.0328(7) Uani d . 1
N N1 0.7076(3) 0.1838(3) 0.3109(2) 0.0365(6) Uani d . 1
N N2 0.5305(3) 0.0275(3) 0.2242(2) 0.0345(6) Uani d . 1
C C1 0.8105(4) 0.2570(4) 0.3504(3) 0.0469(9) Uani d . 1
H H1 0.9154 0.2580 0.3066 0.056 Uiso calc R 1
C C2 0.7653(5) 0.3306(4) 0.4540(3) 0.0515(10) Uani d . 1
H H2 0.8386 0.3808 0.4799 0.062 Uiso calc R 1
C C3 0.6108(5) 0.3288(4) 0.5183(4) 0.0545(10) Uani d . 1
H H3 0.5778 0.3784 0.5882 0.065 Uiso calc R 1
C C4 0.5049(5) 0.2532(4) 0.4787(3) 0.0503(9) Uani d . 1
H H4 0.3995 0.2508 0.5213 0.060 Uiso calc R 1
C C5 0.5574(4) 0.1807(3) 0.3745(3) 0.0357(7) Uani d . 1
C C6 0.4549(4) 0.0924(3) 0.3249(3) 0.0342(7) Uani d . 1
C C7 0.2973(4) 0.0735(4) 0.3770(3) 0.0459(9) Uani d . 1
H H7 0.2465 0.1203 0.4457 0.055 Uiso calc R 1
C C8 0.2153(4) -0.0158(4) 0.3259(3) 0.0482(9) Uani d . 1
H H8 0.1088 -0.0300 0.3596 0.058 Uiso calc R 1
C C9 0.2944(4) -0.0833(4) 0.2245(3) 0.0451(9) Uani d . 1
H H9 0.2421 -0.1445 0.1890 0.054 Uiso calc R 1
C C10 0.4506(4) -0.0595(4) 0.1763(3) 0.0403(8) Uani d . 1
H H10 0.5032 -0.1056 0.1077 0.048 Uiso calc R 1
N N3 0.7072(3) 0.4969(3) -0.0689(3) 0.0445(7) Uani d . 1
O O3 0.6677(3) 0.2729(2) 0.0296(2) 0.0482(6) Uani d . 1
C C12 0.7197(4) 0.3915(4) 0.0207(3) 0.0474(9) Uani d . 1
H H12 0.7726 0.4086 0.0828 0.057 Uiso calc R 1
C C13 0.6381(5) 0.4761(4) -0.1742(4) 0.0582(10) Uani d . 1
H H13A 0.7225 0.4620 -0.2444 0.087 Uiso calc R 1
H H13B 0.5672 0.5599 -0.1933 0.087 Uiso calc R 1
H H13C 0.5789 0.3927 -0.1548 0.087 Uiso calc R 1
C C14 0.7796(6) 0.6310(5) -0.0743(5) 0.0838(15) Uani d . 1
H H14A 0.8155 0.6352 0.0022 0.126 Uiso calc R 1
H H14B 0.7014 0.7116 -0.0868 0.126 Uiso calc R 1
H H14C 0.8695 0.6349 -0.1417 0.126 Uiso calc R 1
O O2 1.0186(3) -0.1146(2) -0.1157(2) 0.0377(5) Uani d . 1
Cl Cl1 0.88599(11) -0.29235(10) 0.28265(9) 0.0495(2) Uani d . 1
O O11 0.8439(4) -0.1456(3) 0.3137(3) 0.0733(8) Uani d . 1
O O12 1.0043(4) -0.2861(4) 0.1715(3) 0.0866(10) Uani d . 1
O O13 0.7464(4) -0.3463(4) 0.2630(3) 0.0792(9) Uani d . 1
O O14 0.9449(5) -0.3726(4) 0.3819(4) 0.1173(15) Uani d . 1

loop_
_atom_site_aniso_label
_atom_site_aniso_U_11
_atom_site_aniso_U_22
_atom_site_aniso_U_33
_atom_site_aniso_U_12
_atom_site_aniso_U_13
_atom_site_aniso_U_23
Cu1 0.0338(2) 0.0417(2) 0.0356(2) -0.00981(17) 0.00296(17) -0.01038(18)
O1 0.0293(12) 0.0412(12) 0.0370(13) -0.0090(10) 0.0025(9) -0.0101(10)
C11 0.0336(18) 0.0307(16) 0.0327(18) -0.0048(14) -0.0035(14) -0.0003(14)
N1 0.0379(16) 0.0369(15) 0.0342(15) -0.0090(12) -0.0018(12) -0.0048(12)
N2 0.0339(15) 0.0363(14) 0.0328(15) -0.0035(12) -0.0025(12) -0.0064(12)
C1 0.049(2) 0.048(2) 0.045(2) -0.0154(17) -0.0039(17) -0.0053(17)
C2 0.067(3) 0.046(2) 0.048(2) -0.0190(19) -0.019(2) -0.0063(18)
C3 0.070(3) 0.054(2) 0.041(2) -0.005(2) -0.0078(19) -0.0166(18)
C4 0.046(2) 0.057(2) 0.046(2) -0.0019(18) -0.0001(17) -0.0152(18)
C5 0.0383(19) 0.0345(17) 0.0322(18) -0.0030(14) -0.0008(14) -0.0049(14)
C6 0.0327(18) 0.0349(17) 0.0324(17) -0.0027(14) -0.0027(14) 0.0006(14)
C7 0.0362(19) 0.056(2) 0.044(2) -0.0049(17) 0.0019(16) -0.0129(17)
C8 0.0331(19) 0.060(2) 0.050(2) -0.0094(17) -0.0040(16) 0.0005(18)
C9 0.046(2) 0.043(2) 0.051(2) -0.0133(16) -0.0173(17) 0.0014(17)
C10 0.045(2) 0.0407(19) 0.0360(19) -0.0082(16) -0.0053(15) -0.0059(15)
N3 0.0472(18) 0.0373(16) 0.0469(18) -0.0052(13) -0.0023(14) -0.0053(14)
O3 0.0522(15) 0.0372(13) 0.0541(16) -0.0072(12) -0.0073(12) -0.0016(12)
C12 0.044(2) 0.050(2) 0.048(2) -0.0039(18) -0.0056(17) -0.0109(18)
C13 0.064(3) 0.055(2) 0.053(2) 0.004(2) -0.011(2) -0.0052(19)
C14 0.115(4) 0.053(3) 0.089(4) -0.038(3) -0.019(3) 0.000(3)
O2 0.0358(12) 0.0387(12) 0.0387(13) -0.0087(10) 0.0022(10) -0.0136(10)
Cl1 0.0447(5) 0.0519(5) 0.0512(6) -0.0107(4) -0.0073(4) 0.0008(4)
O11 0.084(2) 0.0616(18) 0.072(2) -0.0098(16) -0.0036(16) -0.0144(16)
O12 0.0553(19) 0.109(3) 0.085(2) 0.0008(18) 0.0151(16) -0.021(2)
O13 0.065(2) 0.101(2) 0.080(2) -0.0383(18) -0.0143(16) -0.0131(19)
O14 0.145(4) 0.098(3) 0.126(3) -0.046(2) -0.087(3) 0.054(2)

loop_
_atom_type_symbol
_atom_type_description
_atom_type_scat_dispersion_real
_atom_type_scat_dispersion_imag
_atom_type_scat_source
C C 0.0033 0.0016 'International Tables Vol C Tables 4.2.6.8 and 6.1.1.4'
H H 0.0000 0.0000 'International Tables Vol C Tables 4.2.6.8 and 6.1.1.4'
N N 0.0061 0.0033 'International Tables Vol C Tables 4.2.6.8 and 6.1.1.4'
O O 0.0106 0.0060 'International Tables Vol C Tables 4.2.6.8 and 6.1.1.4'
Cl Cl 0.1484 0.1585 'International Tables Vol C Tables 4.2.6.8 and 6.1.1.4'
Cu Cu 0.3201 1.2651 'International Tables Vol C Tables 4.2.6.8 and 6.1.1.4'

loop_
_geom_angle_atom_site_label_1
_geom_angle_atom_site_label_2
_geom_angle_atom_site_label_3
_geom_angle_site_symmetry_1
_geom_angle_site_symmetry_3
_geom_angle
_geom_angle_publ_flag
N2 Cu1 N1 . . 82.11(11) y
O2 Cu1 O1 2_755 . 84.91(8) y
O1 Cu1 N1 . . 174.36(10) y
O2 Cu1 N2 2_755 . 173.75(10) y
N1 Cu1 O3 . . 94.95(10) y
N2 Cu1 O3 . . 92.17(10) y
O1 Cu1 O3 . . 90.66(9) y
O2 Cu1 O3 2_755 . 93.69(9) y
C12 O3 Cu1 . . 122.0(2) y
O3 C12 N3 . . 125.9(3) y
O1 Cu1 N2 . . 97.19(10) ?
O2 Cu1 N1 2_755 . 95.21(10) ?
C11 O1 Cu1 . . 110.52(19) ?
O1 C11 O2 . . 126.0(3) ?
O1 C11 C11 . 2_755 117.2(3) ?
O2 C11 C11 . 2_755 116.7(3) ?
C5 N1 C1 . . 119.2(3) ?
C5 N1 Cu1 . . 114.4(2) ?
C1 N1 Cu1 . . 126.5(2) ?
C10 N2 C6 . . 118.7(3) ?
C10 N2 Cu1 . . 127.0(2) ?
C6 N2 Cu1 . . 114.3(2) ?
N1 C1 C2 . . 121.8(3) ?
N1 C1 H1 . . 119.1 ?
C2 C1 H1 . . 119.1 ?
C3 C2 C1 . . 119.0(3) ?
C3 C2 H2 . . 120.5 ?
C1 C2 H2 . . 120.5 ?
C2 C3 C4 . . 119.5(3) ?
C2 C3 H3 . . 120.3 ?
C4 C3 H3 . . 120.3 ?
C3 C4 C5 . . 118.9(4) ?
C3 C4 H4 . . 120.5 ?
C5 C4 H4 . . 120.5 ?
N1 C5 C4 . . 121.6(3) ?
N1 C5 C6 . . 114.7(3) ?
C4 C5 C6 . . 123.7(3) ?
N2 C6 C7 . . 121.5(3) ?
N2 C6 C5 . . 114.3(3) ?
C7 C6 C5 . . 124.2(3) ?
C6 C7 C8 . . 119.3(3) ?
C6 C7 H7 . . 120.4 ?
C8 C7 H7 . . 120.4 ?
C9 C8 C7 . . 118.7(3) ?
C9 C8 H8 . . 120.6 ?
C7 C8 H8 . . 120.6 ?
C10 C9 C8 . . 119.3(3) ?
C10 C9 H9 . . 120.3 ?
C8 C9 H9 . . 120.3 ?
N2 C10 C9 . . 122.5(3) ?
N2 C10 H10 . . 118.8 ?
C9 C10 H10 . . 118.8 ?
C12 N3 C13 . . 120.9(3) ?
C12 N3 C14 . . 121.8(3) ?
C13 N3 C14 . . 116.9(3) ?
O3 C12 H12 . . 117.0 ?
N3 C12 H12 . . 117.0 ?
N3 C13 H13A . . 109.5 ?
N3 C13 H13B . . 109.5 ?
H13A C13 H13B . . 109.5 ?
N3 C13 H13C . . 109.5 ?
H13A C13 H13C . . 109.5 ?
H13B C13 H13C . . 109.5 ?
N3 C14 H14A . . 109.5 ?
N3 C14 H14B . . 109.5 ?
H14A C14 H14B . . 109.5 ?
N3 C14 H14C . . 109.5 ?
H14A C14 H14C . . 109.5 ?
H14B C14 H14C . . 109.5 ?
C11 O2 Cu1 . 2_755 110.58(19) ?
O14 Cl1 O13 . . 111.0(2) ?
O14 Cl1 O12 . . 112.3(3) ?
O13 Cl1 O12 . . 110.7(2) ?
O14 Cl1 O11 . . 107.7(2) ?
O13 Cl1 O11 . . 108.2(2) ?
O12 Cl1 O11 . . 106.7(2) ?

loop_
_geom_bond_atom_site_label_1
_geom_bond_atom_site_label_2
_geom_bond_site_symmetry_2
_geom_bond_distance
_geom_bond_publ_flag
Cu1 O1 . 1.974(2) y
Cu1 O2 2_755 1.973(2) y
Cu1 N1 . 1.983(3) y
Cu1 N2 . 1.977(3) y
Cu1 O3 . 2.335(2) y
C11 C11 2_755 1.525(6) y
O2 Cu1 2_755 1.973(2) ?
O1 C11 . 1.252(4) ?
C11 O2 . 1.258(4) ?
N1 C5 . 1.336(4) ?
N1 C1 . 1.340(4) ?
N2 C10 . 1.336(4) ?
N2 C6 . 1.348(4) ?
C1 C2 . 1.376(5) ?
C1 H1 . 0.9300 ?
C2 C3 . 1.369(5) ?
C2 H2 . 0.9300 ?
C3 C4 . 1.375(5) ?
C3 H3 . 0.9300 ?
C4 C5 . 1.380(5) ?
C4 H4 . 0.9300 ?
C5 C6 . 1.488(4) ?
C6 C7 . 1.376(4) ?
C7 C8 . 1.384(5) ?
C7 H7 . 0.9300 ?
C8 C9 . 1.374(5) ?
C8 H8 . 0.9300 ?
C9 C10 . 1.367(5) ?
C9 H9 . 0.9300 ?
C10 H10 . 0.9300 ?
N3 C12 . 1.320(5) ?
N3 C13 . 1.445(5) ?
N3 C14 . 1.453(5) ?
O3 C12 . 1.230(4) ?
C12 H12 . 0.9300 ?
C13 H13A . 0.9600 ?
C13 H13B . 0.9600 ?
C13 H13C . 0.9600 ?
C14 H14A . 0.9600 ?
C14 H14B . 0.9600 ?
C14 H14C . 0.9600 ?
Cl1 O14 . 1.394(3) ?
Cl1 O13 . 1.409(3) ?
Cl1 O12 . 1.429(3) ?
Cl1 O11 . 1.443(3) ?

loop_
_geom_hbond_atom_site_label_D
_geom_hbond_atom_site_label_H
_geom_hbond_atom_site_label_A
_geom_hbond_site_symmetry_A
_geom_hbond_distance_DH
_geom_hbond_distance_HA
_geom_hbond_distance_DA
_geom_hbond_angle_DHA
C9 H9 O12 1_455 0.93 2.60 3.465(5) 155

loop_
_geom_torsion_atom_site_label_1
_geom_torsion_atom_site_label_2
_geom_torsion_atom_site_label_3
_geom_torsion_atom_site_label_4
_geom_torsion_site_symmetry_1
_geom_torsion_site_symmetry_4
_geom_torsion
_geom_torsion_publ_flag
O2 Cu1 O1 C11 2_755 . 0.9(2) ?
N2 Cu1 O1 C11 . . -173.2(2) ?
O3 Cu1 O1 C11 . . 94.5(2) ?
Cu1 O1 C11 O2 . . 179.7(3) ?
Cu1 O1 C11 C11 . 2_755 -1.0(4) ?
O2 Cu1 N1 C5 2_755 . -178.1(2) ?
N2 Cu1 N1 C5 . . -3.8(2) ?
O3 Cu1 N1 C5 . . 87.7(2) ?
O2 Cu1 N1 C1 2_755 . 2.7(3) ?
N2 Cu1 N1 C1 . . 177.0(3) ?
O3 Cu1 N1 C1 . . -91.5(3) ?
O1 Cu1 N2 C10 . . -2.4(3) ?
N1 Cu1 N2 C10 . . -176.8(3) ?
O3 Cu1 N2 C10 . . 88.5(3) ?
O1 Cu1 N2 C6 . . 178.6(2) ?
N1 Cu1 N2 C6 . . 4.3(2) ?
O3 Cu1 N2 C6 . . -90.4(2) ?
C5 N1 C1 C2 . . -0.8(5) ?
Cu1 N1 C1 C2 . . 178.3(3) ?
N1 C1 C2 C3 . . 0.0(6) ?
C1 C2 C3 C4 . . 0.4(6) ?
C2 C3 C4 C5 . . 0.0(6) ?
C1 N1 C5 C4 . . 1.2(5) ?
Cu1 N1 C5 C4 . . -178.1(3) ?
C1 N1 C5 C6 . . -178.1(3) ?
Cu1 N1 C5 C6 . . 2.7(3) ?
C3 C4 C5 N1 . . -0.8(5) ?
C3 C4 C5 C6 . . 178.4(3) ?
C10 N2 C6 C7 . . -1.6(5) ?
Cu1 N2 C6 C7 . . 177.5(3) ?
C10 N2 C6 C5 . . 177.0(3) ?
Cu1 N2 C6 C5 . . -4.0(3) ?
N1 C5 C6 N2 . . 0.9(4) ?
C4 C5 C6 N2 . . -178.4(3) ?
N1 C5 C6 C7 . . 179.4(3) ?
C4 C5 C6 C7 . . 0.1(5) ?
N2 C6 C7 C8 . . 1.0(5) ?
C5 C6 C7 C8 . . -177.4(3) ?
C6 C7 C8 C9 . . 0.1(5) ?
C7 C8 C9 C10 . . -0.6(5) ?
C6 N2 C10 C9 . . 1.1(5) ?
Cu1 N2 C10 C9 . . -177.8(2) ?
C8 C9 C10 N2 . . 0.0(5) ?
O2 Cu1 O3 C12 2_755 . -43.0(3) ?
O1 Cu1 O3 C12 . . -127.9(3) ?
N2 Cu1 O3 C12 . . 134.9(3) ?
N1 Cu1 O3 C12 . . 52.6(3) ?
Cu1 O3 C12 N3 . . 163.9(3) y
C13 N3 C12 O3 . . -4.9(5) ?
C14 N3 C12 O3 . . -177.0(4) ?
O1 C11 O2 Cu1 . 2_755 179.2(3) ?
C11 C11 O2 Cu1 2_755 2_755 -0.1(4) ?
